data_1535334
loop_
_publ_author_name
'Mikhailov, Yu.N.'
'Kanishcheva, A.S.'
'Svetlov, A.A.'

_publ_section_title
;
 Synthesis and crystal structure of compounds M2 (Os N O (N O2)2 Cl3) *
 n(H2 O)
;
_journal_name_full
;
Koordinatsionnaya Khimiya (= Coordination Chemistry (USSR))
;
_journal_page_first 537
_journal_page_last 541
_journal_volume 17
_journal_year 1991
_chemical_formula_sum 'Cl3 K2 N3 O5 Os'
_chemical_name_systematic 'K2 (Os (N O) (N O2)2 Cl3)'
_space_group_IT_number 2
_symmetry_space_group_name_Hall '-P 1'
_symmetry_space_group_name_H-M 'P -1'
_cell_angle_alpha 90.4
_cell_angle_beta 102.7
_cell_angle_gamma 90.6
_cell_formula_units_Z 2
_cell_length_a 6.943
_cell_length_b 7.573
_cell_length_c 10.26
_cell_volume 526.213
_citation_journal_id_ASTM KOKHDC
_cod_data_source_file Mikhailov_KOKHDC_1991_1134.cif
_cod_data_source_block Cl3K2N3O5Os1
_cod_original_cell_volume 526.2131
_cod_original_formula_sum 'Cl3 K2 N3 O5 Os1'
_cod_database_code 1535334

loop_
_symmetry_equiv_pos_as_xyz
x,y,z
-x,-y,-z

loop_
_atom_site_label
_atom_site_type_symbol
_atom_site_fract_x
_atom_site_fract_y
_atom_site_fract_z
_atom_site_occupancy
_atom_site_U_iso_or_equiv
O4 O-2 0.37 0.569 0.2782 1 0.0
Cl1 Cl-1 0.2865 0.2675 0.4608 1 0.0
K1 K+1 0.6109 0.7535 0.1295 1 0.0
N3 N+3 0.303 0.4509 0.1972 1 0.0
O5 O-2 0.345 0.458 0.0857 1 0.0
Cl3 Cl-1 -0.101 0.4692 0.2886 1 0.0
O1 O-2 -0.054 0.236 -0.0473 1 0.0
K2 K+1 0.2338 0.7512 0.4767 1 0.0
Os1 Os+3 0.1206 0.2526 0.2378 1 0.0
O2 O-2 0.402 -0.038 0.293 1 0.0
Cl2 Cl-1 -0.0813 0.0238 0.2977 1 0.0
N1 N+2 0.007 0.245 0.0675 1 0.0
O3 O-2 0.362 0.05 0.0935 1 0.0
N2 N+3 0.323 0.0681 0.207 1 0.0
